data_1519416
loop_
_publ_author_name
'Luebke, Ryan'
'Belmabkhout, Youssef'
'Weseli\'nski, \/Lukasz J.'
'Cairns, Amy J.'
'Alkordi, Mohamed'
'Norton, George'
'Wojtas, \/Lukasz'
'Adil, Karim'
'Eddaoudi, Mohamed'

_publ_section_title
;
 Versatile rare earth hexanuclear clusters for the design and synthesis of
 highly-connectedftw-MOFs
;
_journal_issue 7
_journal_name_full 'Chem. Sci.'
_journal_page_first 4095
_journal_paper_doi 10.1039/C5SC00614G
_journal_volume 6
_journal_year 2015
_chemical_formula_moiety '0.13(C1104 H624 O280 Y48)'
_chemical_formula_sum 'C138 H78 O35 Y6'
_chemical_formula_weight 2829.46
_chemical_name_systematic Y-ftw-MOF-2
_space_group_crystal_system cubic
_space_group_IT_number 204
_space_group_name_Hall '-I 2 2 3'
_space_group_name_H-M_alt 'I m -3'
_symmetry_space_group_name_Hall '-I 2 2 3'
_symmetry_space_group_name_H-M 'I m -3'
_atom_sites_solution_hydrogens geom
_audit_creation_date 2015-02-02
_audit_creation_method
;
Olex2 1.2
(compiled 2015.01.26 svn.r3150 for OlexSys, GUI svn.r4998)
;
_audit_update_record
;
2015-02-17 deposited with the CCDC.
2015-04-15 downloaded from the CCDC.
;
_cell_angle_alpha 90
_cell_angle_beta 90
_cell_angle_gamma 90
_cell_formula_units_Z 8
_cell_length_a 40.048(3)
_cell_length_b 40.048(3)
_cell_length_c 40.048(3)
_cell_measurement_reflns_used 3354
_cell_measurement_temperature 296(2)
_cell_measurement_theta_max 45.23
_cell_measurement_theta_min 3.12
_cell_volume 64231(8)
_computing_cell_refinement 'SAINT v7.68A (Bruker, 2009)'
_computing_data_reduction 'SAINT v7.68A (Bruker, 2009)'
_computing_molecular_graphics 'Olex2 (Dolomanov et al., 2009)'
_computing_publication_material 'Olex2 (Dolomanov et al., 2009)'
_computing_structure_refinement 'XL (Sheldrick, 2008)'
_diffrn_ambient_temperature 296.15
_diffrn_measured_fraction_theta_full 0.996
_diffrn_measured_fraction_theta_max 0.996
_diffrn_measurement_device_type 'Bruker APEX-II CCD ImuS microfocus'
_diffrn_measurement_method '\f and \w scans'
_diffrn_radiation_monochromator graphite
_diffrn_radiation_type CuK\a
_diffrn_radiation_wavelength 1.54178
_diffrn_reflns_av_unetI/netI 0.0803
_diffrn_reflns_laue_measured_fraction_full 0.996
_diffrn_reflns_laue_measured_fraction_max 0.996
_diffrn_reflns_limit_h_max 29
_diffrn_reflns_limit_h_min -28
_diffrn_reflns_limit_k_max 15
_diffrn_reflns_limit_k_min -39
_diffrn_reflns_limit_l_max 16
_diffrn_reflns_limit_l_min -38
_diffrn_reflns_number 4464
_diffrn_reflns_point_group_measured_fraction_full 0.996
_diffrn_reflns_point_group_measured_fraction_max 0.996
_diffrn_reflns_theta_full 44.461
_diffrn_reflns_theta_max 44.461
_diffrn_reflns_theta_min 3.823
_diffrn_standards_number 0
_exptl_absorpt_coefficient_mu 1.655
_exptl_absorpt_correction_T_max 0.7500
_exptl_absorpt_correction_T_min 0.4843
_exptl_absorpt_correction_type multi-scan
_exptl_absorpt_process_details
;
SADABS-2008/1 (Bruker,2008) was used for absorption correction.
wR2(int) was 0.0989 before and 0.0822 after correction.
The Ratio of minimum to maximum transmission is 0.6457.
The \l/2 correction factor is 0.0015.
;
_exptl_crystal_colour colorless
_exptl_crystal_density_diffrn 0.585
_exptl_crystal_description cube
_exptl_crystal_F_000 11360
_exptl_crystal_size_max 0.01
_exptl_crystal_size_mid 0.01
_exptl_crystal_size_min 0.01
_platon_squeeze_details
;
;
_refine_diff_density_max 2.272
_refine_diff_density_min -0.833
_refine_diff_density_rms 0.106
_refine_ls_extinction_method none
_refine_ls_goodness_of_fit_ref 1.174
_refine_ls_hydrogen_treatment constr
_refine_ls_matrix_type full
_refine_ls_number_parameters 280
_refine_ls_number_reflns 4464
_refine_ls_number_restraints 346
_refine_ls_restrained_S_all 1.171
_refine_ls_R_factor_all 0.1233
_refine_ls_R_factor_gt 0.0983
_refine_ls_shift/su_max 0.000
_refine_ls_shift/su_mean 0.000
_refine_ls_structure_factor_coef Fsqd
_refine_ls_weighting_details 'w=1/[\s^2^(Fo^2^)+(0.1350P)^2^] where P=(Fo^2^+2Fc^2^)/3'
_refine_ls_weighting_scheme calc
_refine_ls_wR_factor_gt 0.2380
_refine_ls_wR_factor_ref 0.2493
_reflns_Friedel_coverage 0.000
_reflns_number_gt 2605
_reflns_number_total 4464
_reflns_threshold_expression 'I > 2\s(I)'
_cod_data_source_file c5sc00614g2.cif
_cod_data_source_block Y-ftw-MOF-2
_cod_depositor_comments 'Adding full bibliography for 1519415--1519417.cif.'
_cod_original_cell_volume 64229(13)
_cod_database_code 1519416
_shelx_space_group_comment
;
The symmetry employed for this shelxl refinement is uniquely defined
by the following loop, which should always be used as a source of
symmetry information in preference to the above space-group names.
They are only intended as comments.
;
_shelx_estimated_absorpt_t_max 0.984
_shelx_estimated_absorpt_t_min 0.984
_olex2_refinement_description
;
1. Fixed Uiso
 At 1.2 times of:
  All C(H) groups
2. Restrained distances
 O1-C24 = O2-C24
 1.25 with sigma of 0.02
 C13-C13_$6 = C5-C5_$4
 2.8 with sigma of 0.02
 C58-C5 = C8-C5 = C18-C13 = C7-C13
 1.39 with sigma of 0.01
 C58-C8
 2.39 with sigma of 0.02
 C58-C8_$7
 2.8 with sigma of 0.02
 C18-C7
 2.39 with sigma of 0.02
 C18-C7_$5
 2.8 with sigma of 0.02
 C58-C58_$7 = C18-C18_$5 = C8-C8_$7 = C7-C7_$5
 1.39 with sigma of 0.01
 C6-C1 = C32-C6 = C46-C32
 1.39 with sigma of 0.01
 C16-C15 = C19-C15 = C19-C14
 1.39 with sigma of 0.01
 H22-H16
 -2.2 with sigma of 0.02
 C9-C25 = C6-C2 = C14-C13 = C5-C46 = C20-C15
 1.49 with sigma of 0.02
 C24-C23 = C9-C25
 1.49 with sigma of 0.005
 C6_$1-C32 = C6-C32_$1 = C1_$1-C46_$1
 2.8 with sigma of 0.04
 C24-C21 = C24-C27
 2.5 with sigma of 0.04
 C6_$2-C6_$3 = C32_$3-C32_$2
 2.41 with sigma of 0.04
 C15-C19_$1 = C15_$1-C19 = C16-C14
 2.8 with sigma of 0.04
 C11-C25 = C60-C25
 2.5 with sigma of 0.04
3. Restrained planarity
 C23, C21, C22, C20, C28, C27
 with sigma of 0.1
 C32, C46_$1, C32_$1, C5_$1
 with sigma of 0.1
 C13, C7, C7_$5, C13_$6, C18_$5, C18
 with sigma of 0.1
 C5, C8, C8_$7, C5_$4, C58_$7, C58
 with sigma of 0.1
 C16, C15, C19, C14, C19_$1, C15_$1
 with sigma of 0.1
 C13, C14, C19_$1, C19, C15_$1, C15, C16
 with sigma of 0.1
 C6, C32, C46, C32_$1, C6_$1, C1, C2
 with sigma of 0.1
 C25, C9, C11, C3, C2, C4, C60, C6
 with sigma of 0.1
4. Rigid bond restraints
 C13, C14, C15, C16, C19, C23, C21, C22, C20, C28, C27, C24, O1, O2, C18, C7
 with sigma for 1-2 distances of 0.01 and sigma for 1-3 distances of 0.01
 C2, C3, C4, C9, C11, C25, C60, O4, O5, C1, C6, C32, C46, C5, C58, C8
 with sigma for 1-2 distances of 0.01 and sigma for 1-3 distances of 0.01
5. Uiso/Uaniso restraints and constraints
C13 \\sim C14 \\sim C15 \\sim C16 \\sim C19 \\sim C23 \\sim C21 \\sim C22 \\sim
C20 \\sim C28 \\sim C27 \\sim C24 \\sim O1 \\sim O2 \\sim C18 \\sim C7: within
1.7A with sigma of 0.04 and sigma for terminal atoms of 0.08
C2 \\sim C3 \\sim C4 \\sim C9 \\sim C11 \\sim C25 \\sim C60 \\sim O4 \\sim O5
\\sim C1 \\sim C6 \\sim C32 \\sim C46 \\sim C5 \\sim C58 \\sim C8: within 1.7A
with sigma of 0.04 and sigma for terminal atoms of 0.08
Uanis(O3) \\sim Ueq: with sigma of 0.00625 and sigma for terminal atoms of
0.0125
Uanis(C25) \\sim Ueq: with sigma of 0.025 and sigma for terminal atoms of 0.05
6. Others
 Fixed Sof: C13(0.5) C18(0.5) H18(0.5) C58(0.5) H58(0.5) C7(0.5) H7(0.5)
 C8(0.5) H8(0.5) O7(0.5)
7.a Aromatic/amide H refined with riding coordinates:
 C11(H11), C3(H3), C4(H4), C60(H60), C16(H16), C19(H19), C21(H21), C22(H22),
 C28(H28), C27(H27), C1(H1), C32(H32), C18(H18), C58(H58), C7(H7), C8(H8)
7.b Fitted hexagon refined as free rotating group:
 C9(C11,C3,C2,C4,C60), C23(C21,C22,C20,C28,C27)
;
_shelx_shelxl_version_number 2014/7
_olex2_submission_special_instructions 'No special instructions were received'

loop_
_space_group_symop_operation_xyz
'x, y, z'
'-x, -y, z'
'-x, y, -z'
'x, -y, -z'
'z, x, y'
'z, -x, -y'
'-z, -x, y'
'-z, x, -y'
'y, z, x'
'-y, z, -x'
'y, -z, -x'
'-y, -z, x'
'x+1/2, y+1/2, z+1/2'
'-x+1/2, -y+1/2, z+1/2'
'-x+1/2, y+1/2, -z+1/2'
'x+1/2, -y+1/2, -z+1/2'
'z+1/2, x+1/2, y+1/2'
'z+1/2, -x+1/2, -y+1/2'
'-z+1/2, -x+1/2, y+1/2'
'-z+1/2, x+1/2, -y+1/2'
'y+1/2, z+1/2, x+1/2'
'-y+1/2, z+1/2, -x+1/2'
'y+1/2, -z+1/2, -x+1/2'
'-y+1/2, -z+1/2, x+1/2'
'-x, -y, -z'
'x, y, -z'
'x, -y, z'
'-x, y, z'
'-z, -x, -y'
'-z, x, y'
'z, x, -y'
'z, -x, y'
'-y, -z, -x'
'y, -z, x'
'-y, z, x'
'y, z, -x'
'-x+1/2, -y+1/2, -z+1/2'
'x+1/2, y+1/2, -z+1/2'
'x+1/2, -y+1/2, z+1/2'
'-x+1/2, y+1/2, z+1/2'
'-z+1/2, -x+1/2, -y+1/2'
'-z+1/2, x+1/2, y+1/2'
'z+1/2, x+1/2, -y+1/2'
'z+1/2, -x+1/2, y+1/2'
'-y+1/2, -z+1/2, -x+1/2'
'y+1/2, -z+1/2, x+1/2'
'-y+1/2, z+1/2, x+1/2'
'y+1/2, z+1/2, -x+1/2'

loop_
_atom_site_label
_atom_site_type_symbol
_atom_site_fract_x
_atom_site_fract_y
_atom_site_fract_z
_atom_site_U_iso_or_equiv
_atom_site_adp_type
_atom_site_occupancy
_atom_site_site_symmetry_order
_atom_site_calc_flag
_atom_site_refinement_flags_posn
_atom_site_refinement_flags_adp
_atom_site_refinement_flags_occupancy
_atom_site_disorder_assembly
_atom_site_disorder_group
C9 C 0.67491(18) 0.2672(2) 0.37919(14) 0.103(4) Uani 1 1 d D U . . .
C11 C 0.69058(15) 0.2861(2) 0.40369(19) 0.106(5) Uani 1 1 d DG U . . .
H11 H 0.7125 0.2931 0.4007 0.127 Uiso 1 1 calc R . . . .
C3 C 0.6735(2) 0.2946(3) 0.43265(18) 0.141(6) Uani 1 1 d G U . . .
H3 H 0.6840 0.3073 0.4490 0.170 Uiso 1 1 calc R . . . .
C2 C 0.6407(2) 0.2842(3) 0.43712(16) 0.142(6) Uani 1 1 d DG U . . .
C4 C 0.62498(15) 0.2652(3) 0.4126(2) 0.140(6) Uani 1 1 d G U . . .
H4 H 0.6030 0.2583 0.4156 0.168 Uiso 1 1 calc R . . . .
C60 C 0.64210(19) 0.2567(2) 0.38366(17) 0.116(5) Uani 1 1 d DG U . . .
H60 H 0.6316 0.2441 0.3673 0.140 Uiso 1 1 calc R . . . .
C13 C 0.8178(6) 0.0349(2) 0.5011(6) 0.169(10) Uani 0.5 1 d D U . A -1
C14 C 0.8133(4) 0.0724(3) 0.5000 0.172(9) Uani 1 2 d DS TU P . .
C15 C 0.8064(4) 0.1240(3) 0.4694(2) 0.186(7) Uani 1 1 d D U . . .
C16 C 0.8031(6) 0.1408(4) 0.5000 0.146(9) Uani 1 2 d DS TU P . .
H16 H 0.7987 0.1636 0.5000 0.175 Uiso 1 2 calc DRS T P . .
C19 C 0.8118(4) 0.0896(3) 0.4698(3) 0.179(8) Uani 1 1 d D U . . .
H19 H 0.8143 0.0781 0.4498 0.214 Uiso 1 1 calc R . . . .
C23 C 0.7970(3) 0.1781(2) 0.37754(16) 0.113(5) Uani 1 1 d D U . . .
C21 C 0.8029(3) 0.19582(16) 0.4068(2) 0.151(6) Uani 1 1 d DG U . . .
H21 H 0.8049 0.2190 0.4062 0.181 Uiso 1 1 calc R . . . .
C22 C 0.8060(4) 0.1789(2) 0.43697(16) 0.183(8) Uani 1 1 d G U . . .
H22 H 0.8100 0.1907 0.4566 0.220 Uiso 1 1 calc DR . . . .
C20 C 0.8031(4) 0.1443(2) 0.43786(17) 0.155(6) Uani 1 1 d DG U . . .
C28 C 0.7971(3) 0.12666(16) 0.4086(2) 0.149(6) Uani 1 1 d G U . . .
H28 H 0.7952 0.1035 0.4092 0.179 Uiso 1 1 calc R . . . .
C27 C 0.7941(3) 0.1436(2) 0.37843(17) 0.137(6) Uani 1 1 d DG U . . .
H27 H 0.7901 0.1317 0.3589 0.165 Uiso 1 1 calc R . . . .
C24 C 0.7904(4) 0.1982(3) 0.3467(2) 0.087(4) Uani 1 1 d D U . . .
C25 C 0.6948(3) 0.2586(3) 0.3485(2) 0.097(4) Uani 1 1 d D U . . .
O1 O 0.78608(19) 0.2294(2) 0.34828(18) 0.075(2) Uani 1 1 d D U . . .
O2 O 0.79056(18) 0.17924(19) 0.32016(18) 0.068(2) Uani 1 1 d D U . . .
O3 O 0.77521(16) 0.29486(14) 0.26273(13) 0.0463(18) Uani 1 1 d . U . . .
O4 O 0.7224(2) 0.2699(3) 0.3450(2) 0.108(3) Uani 1 1 d . U . . .
O5 O 0.67722(18) 0.24298(19) 0.32445(17) 0.068(2) Uani 1 1 d . U . . .
Y1 Y 0.76752(2) 0.27028(2) 0.31356(2) 0.0467(5) Uani 1 1 d . . . . .
C1 C 0.6402(4) 0.2920(7) 0.5000 0.150(9) Uani 1 2 d DS TU P . .
H1 H 0.6634 0.2903 0.5000 0.180 Uiso 1 2 calc RS T P . .
C6 C 0.6227(3) 0.2932(4) 0.4699(2) 0.146(6) Uani 1 1 d D U . . .
C32 C 0.5888(3) 0.2977(4) 0.4699(2) 0.179(8) Uani 1 1 d D U . . .
H32 H 0.5773 0.2993 0.4498 0.215 Uiso 1 1 calc R . . . .
C46 C 0.5716(3) 0.2999(6) 0.5000 0.195(10) Uani 1 2 d DS TU P . .
C5 C 0.5349(2) 0.3014(8) 0.5000 0.221(12) Uani 1 2 d DS TU P . .
C18 C 0.8003(8) 0.01733(12) 0.4768(6) 0.145(12) Uani 0.5 1 d D U . . .
H18 H 0.7885 0.0289 0.4604 0.174 Uiso 0.5 1 calc R . . A .
C58 C 0.51733(13) 0.3184(11) 0.4753(6) 0.261(18) Uani 0.5 1 d D U . . .
H58 H 0.5289 0.3299 0.4586 0.313 Uiso 0.5 1 calc R . . . .
C7 C 0.8349(8) 0.01731(12) 0.5257(8) 0.177(14) Uani 0.5 1 d D U . . .
H7 H 0.8463 0.0288 0.5423 0.212 Uiso 0.5 1 calc R . . A .
C8 C 0.51736(13) 0.2844(10) 0.5249(5) 0.217(16) Uani 0.5 1 d D U . . .
H8 H 0.5289 0.2730 0.5415 0.261 Uiso 0.5 1 calc R . . . .
O6 O 0.72054(18) 0.27946(18) 0.27946(18) 0.126(6) Uani 1 3 d S T P . .
O7 O 0.7819(5) 0.2911(4) 0.3776(5) 0.115(7) Uani 0.5 1 d . . . . .

loop_
_atom_site_aniso_label
_atom_site_aniso_U_11
_atom_site_aniso_U_22
_atom_site_aniso_U_33
_atom_site_aniso_U_23
_atom_site_aniso_U_13
_atom_site_aniso_U_12
C9 0.049(6) 0.228(14) 0.032(6) 0.013(7) 0.010(5) -0.022(8)
C11 0.058(7) 0.230(15) 0.030(6) 0.011(7) -0.004(5) 0.001(8)
C3 0.068(8) 0.298(18) 0.058(8) -0.025(9) 0.006(6) -0.010(10)
C2 0.058(7) 0.328(17) 0.040(6) 0.006(8) -0.012(5) -0.012(10)
C4 0.054(7) 0.331(19) 0.036(7) 0.011(9) 0.006(5) -0.029(10)
C60 0.066(7) 0.242(15) 0.042(7) 0.024(7) 0.011(6) -0.040(9)
C13 0.34(3) 0.061(9) 0.106(16) 0.001(12) -0.030(19) -0.002(16)
C14 0.38(3) 0.060(8) 0.074(11) 0.000 0.000 0.015(15)
C15 0.41(2) 0.077(7) 0.071(6) 0.003(6) 0.010(12) 0.025(13)
C16 0.32(3) 0.069(11) 0.050(8) 0.000 0.000 -0.036(16)
C19 0.39(2) 0.066(7) 0.079(9) -0.007(6) -0.021(13) 0.015(13)
C23 0.204(14) 0.076(7) 0.058(6) 0.008(6) -0.020(9) 0.013(10)
C21 0.296(19) 0.087(8) 0.070(7) 0.005(6) -0.045(12) -0.009(12)
C22 0.39(2) 0.083(7) 0.072(7) -0.001(7) -0.032(13) 0.021(14)
C20 0.321(18) 0.088(7) 0.056(6) 0.002(6) 0.029(11) 0.035(12)
C28 0.317(19) 0.068(8) 0.063(7) 0.008(5) 0.008(12) 0.036(11)
C27 0.282(17) 0.072(7) 0.058(7) -0.011(6) -0.030(11) 0.034(11)
C24 0.125(10) 0.087(7) 0.050(6) 0.013(6) 0.005(8) 0.005(9)
C25 0.077(8) 0.190(12) 0.023(6) 0.018(6) 0.011(5) -0.012(8)
O1 0.078(5) 0.086(5) 0.061(5) 0.004(4) -0.028(4) 0.026(5)
O2 0.073(5) 0.078(5) 0.052(4) 0.024(4) -0.013(4) 0.019(4)
O3 0.083(4) 0.034(3) 0.022(3) -0.001(3) -0.032(3) 0.001(3)
O4 0.049(5) 0.180(10) 0.095(7) 0.014(6) 0.015(5) -0.008(5)
O5 0.060(5) 0.107(6) 0.036(4) 0.021(4) 0.023(4) 0.010(4)
Y1 0.0277(6) 0.0416(7) 0.0709(8) 0.0200(5) -0.0025(5) -0.0048(5)
C1 0.073(11) 0.34(3) 0.040(7) 0.000 0.000 -0.003(17)
C6 0.065(7) 0.320(18) 0.054(6) -0.009(9) -0.006(5) 0.011(11)
C32 0.076(7) 0.41(2) 0.052(8) 0.008(12) -0.006(6) 0.016(13)
C46 0.069(8) 0.45(3) 0.067(10) 0.000 0.000 -0.013(17)
C5 0.077(9) 0.51(4) 0.076(14) 0.000 0.000 -0.012(18)
C18 0.32(4) 0.070(14) 0.045(16) 0.030(11) 0.013(16) -0.04(2)
C58 0.093(19) 0.57(5) 0.12(2) 0.02(2) -0.034(17) 0.00(3)
C7 0.36(4) 0.053(14) 0.12(2) 0.012(15) -0.05(2) -0.02(2)
C8 0.071(16) 0.50(5) 0.084(19) -0.031(18) 0.006(14) -0.05(2)
O6 0.126(6) 0.126(6) 0.126(6) -0.052(5) 0.052(5) 0.052(5)
O7 0.136(16) 0.091(13) 0.118(15) -0.017(12) 0.056(13) 0.031(12)

loop_
_atom_type_symbol
_atom_type_description
_atom_type_scat_dispersion_real
_atom_type_scat_dispersion_imag
_atom_type_scat_source
C C 0.0181 0.0091 'International Tables Vol C Tables 4.2.6.8 and 6.1.1.4'
H H 0.0000 0.0000 'International Tables Vol C Tables 4.2.6.8 and 6.1.1.4'
O O 0.0492 0.0322 'International Tables Vol C Tables 4.2.6.8 and 6.1.1.4'
Y Y -0.2670 2.0244 'International Tables Vol C Tables 4.2.6.8 and 6.1.1.4'

loop_
_geom_angle_atom_site_label_1
_geom_angle_atom_site_label_2
_geom_angle_atom_site_label_3
_geom_angle
_geom_angle_site_symmetry_1
_geom_angle_site_symmetry_3
C11 C9 C60 120.0 . .
C11 C9 C25 117.5(8) . .
C60 C9 C25 122.5(8) . .
C9 C11 H11 120.0 . .
C3 C11 C9 120.0 . .
C3 C11 H11 120.0 . .
C11 C3 H3 120.0 . .
C2 C3 C11 120.0 . .
C2 C3 H3 120.0 . .
C3 C2 C4 120.0 . .
C3 C2 C6 118.7(7) . .
C4 C2 C6 121.3(7) . .
C2 C4 H4 120.0 . .
C60 C4 C2 120.0 . .
C60 C4 H4 120.0 . .
C9 C60 H60 120.0 . .
C4 C60 C9 120.0 . .
C4 C60 H60 120.0 . .
C18 C13 C14 114.9(10) . .
C7 C13 C14 125.6(10) . .
C7 C13 C18 119.2(7) . .
C13 C14 C13 3.3(19) 26_556 .
C19 C14 C13 121.5(12) 26_556 26_556
C19 C14 C13 118.2(12) 26_556 .
C19 C14 C13 118.2(12) . 26_556
C19 C14 C13 121.5(12) . .
C19 C14 C19 120.2(14) 26_556 .
C16 C15 C20 117.7(9) . .
C19 C15 C16 118.6(12) . .
C19 C15 C20 123.7(9) . .
C15 C16 C15 121.6(15) . 26_556
C15 C16 H16 119.2 26_556 .
C15 C16 H16 119.2 . .
C14 C19 C15 120.4(12) . .
C14 C19 H19 119.8 . .
C15 C19 H19 119.8 . .
C21 C23 C27 120.0 . .
C21 C23 C24 116.9(7) . .
C27 C23 C24 122.8(7) . .
C23 C21 H21 120.0 . .
C22 C21 C23 120.0 . .
C22 C21 H21 120.0 . .
C21 C22 H22 120.0 . .
C20 C22 C21 120.0 . .
C20 C22 H22 120.0 . .
C22 C20 C15 123.5(7) . .
C28 C20 C15 116.5(7) . .
C28 C20 C22 120.0 . .
C20 C28 H28 120.0 . .
C27 C28 C20 120.0 . .
C27 C28 H28 120.0 . .
C23 C27 H27 120.0 . .
C28 C27 C23 120.0 . .
C28 C27 H27 120.0 . .
O1 C24 C23 121.0(9) . .
O1 C24 O2 128.0(7) . .
O2 C24 C23 111.1(8) . .
O4 C25 C9 119.8(12) . .
O4 C25 O5 124.7(7) . .
O5 C25 C9 114.5(10) . .
C24 O1 Y1 136.7(6) . .
C24 O2 Y1 132.7(6) . 46_554
Y1 O3 Y1 120.1(3) . 10_656
Y1 O3 Y1 113.4(2) . 43_545
Y1 O3 Y1 112.2(2) 43_545 10_656
C25 O4 Y1 145.5(8) . .
C25 O5 Y1 133.9(6) . 7_665
O1 Y1 O2 82.9(3) . 43_545
O1 Y1 O3 80.8(2) . 46_554
O1 Y1 O3 78.6(3) . 7_665
O1 Y1 O3 144.3(3) . .
O1 Y1 Y1 111.0(2) . 43_545
O1 Y1 Y1 69.77(19) . 46_554
O1 Y1 Y1 159.61(19) . 10_656
O1 Y1 O6 136.8(2) . .
O1 Y1 O7 65.2(4) . .
O2 Y1 O3 80.5(2) 43_545 .
O2 Y1 O3 143.8(2) 43_545 7_665
O2 Y1 O3 81.3(2) 43_545 46_554
O2 Y1 Y1 107.5(2) 43_545 10_656
O2 Y1 Y1 110.29(19) 43_545 46_554
O2 Y1 Y1 71.09(19) 43_545 43_545
O2 Y1 O6 139.3(2) 43_545 .
O2 Y1 O7 65.3(4) 43_545 .
O3 Y1 O3 97.0(3) . 7_665
O3 Y1 O3 65.71(19) . 46_554
O3 Y1 O3 65.2(2) 46_554 7_665
O3 Y1 Y1 33.49(16) . 43_545
O3 Y1 Y1 33.14(13) 46_554 46_554
O3 Y1 Y1 83.08(15) 7_665 10_656
O3 Y1 Y1 86.89(14) 7_665 43_545
O3 Y1 Y1 33.81(15) 7_665 46_554
O3 Y1 Y1 83.49(14) 46_554 10_656
O3 Y1 Y1 30.19(16) . 10_656
O3 Y1 Y1 86.84(15) . 46_554
O3 Y1 Y1 33.95(13) 46_554 43_545
O3 Y1 O6 94.7(3) 46_554 .
O3 Y1 O6 61.5(2) . .
O3 Y1 O6 61.1(2) 7_665 .
O3 Y1 O7 130.4(4) 7_665 .
O3 Y1 O7 134.0(4) 46_554 .
O3 Y1 O7 132.2(4) . .
O4 Y1 O1 85.1(3) . .
O4 Y1 O2 133.6(3) . 43_545
O4 Y1 O3 128.5(3) . .
O4 Y1 O3 75.5(3) . 7_665
O4 Y1 O3 140.1(3) . 46_554
O4 Y1 O5 76.0(3) . 10_656
O4 Y1 Y1 99.0(2) . 10_656
O4 Y1 Y1 107.1(3) . 46_554
O4 Y1 Y1 153.6(2) . 43_545
O4 Y1 O6 71.1(3) . .
O4 Y1 O7 69.0(5) . .
O5 Y1 O1 131.1(3) 10_656 .
O5 Y1 O2 78.9(3) 10_656 43_545
O5 Y1 O3 139.0(2) 10_656 46_554
O5 Y1 O3 75.8(2) 10_656 .
O5 Y1 O3 135.9(2) 10_656 7_665
O5 Y1 Y1 158.92(19) 10_656 46_554
O5 Y1 Y1 68.98(19) 10_656 10_656
O5 Y1 Y1 105.22(18) 10_656 43_545
O5 Y1 O6 78.1(3) 10_656 .
O5 Y1 O7 66.0(4) 10_656 .
Y1 Y1 Y1 62.57(3) 43_545 46_554
Y1 Y1 Y1 58.715(15) 43_545 10_656
Y1 Y1 Y1 90.0 46_554 10_656
O6 Y1 Y1 83.1(3) . 46_554
O6 Y1 Y1 83.2(3) . 43_545
O6 Y1 Y1 32.28(11) . 10_656
O6 Y1 O7 131.2(5) . .
O7 Y1 Y1 135.0(4) . 10_656
O7 Y1 Y1 134.9(4) . 46_554
O7 Y1 Y1 136.3(4) . 43_545
C6 C1 H1 120.2 26_556 .
C6 C1 H1 120.2 . .
C6 C1 C6 119.5(14) . 26_556
C1 C6 C2 119.6(9) . .
C1 C6 C2 119.6(9) 26_556 .
C1 C6 C1 0(2) 26_556 .
C32 C6 C2 119.5(8) . .
C32 C6 C1 120.2(11) . 26_556
C32 C6 C1 120.2(11) . .
C6 C32 H32 120.1 . .
C6 C32 C46 119.9(11) . .
C46 C32 H32 120.1 . .
C32 C46 C32 120.2(13) 26_556 .
C32 C46 C5 119.8(7) . 26_556
C32 C46 C5 119.8(7) . .
C32 C46 C5 119.8(7) 26_556 .
C32 C46 C5 119.8(7) 26_556 26_556
C46 C46 C32 0(10) 26_556 .
C46 C46 C32 0(10) 26_556 26_556
C46 C46 C5 0(10) 26_556 26_556
C46 C46 C5 0(10) 26_556 .
C5 C46 C5 0.00(3) 26_556 .
C46 C5 C46 0.0(17) . 26_556
C5 C5 C46 0(10) 26_556 26_556
C5 C5 C46 0(10) 26_556 .
C5 C5 C58 0(10) 26_556 .
C5 C5 C58 0(10) 26_556 26_556
C5 C5 C8 0(10) 26_556 .
C5 C5 C8 0(10) 26_556 26_556
C58 C5 C46 121.7(8) 26_556 .
C58 C5 C46 121.7(8) 26_556 26_556
C58 C5 C46 121.7(8) . .
C58 C5 C46 121.7(8) . 26_556
C58 C5 C58 91(2) 26_556 .
C58 C5 C8 119.4(7) . .
C58 C5 C8 58(2) . 26_556
C58 C5 C8 119.4(7) 26_556 26_556
C58 C5 C8 58(2) 26_556 .
C8 C5 C46 118.8(9) . .
C8 C5 C46 118.8(9) 26_556 .
C8 C5 C46 118.8(9) 26_556 26_556
C8 C5 C46 118.8(9) . 26_556
C8 C5 C8 91(2) 26_556 .
C13 C18 H18 119.8 . .
C18 C18 C13 120.4(4) 27 .
C18 C18 H18 119.8 27 .
C5 C58 H58 119.8 . .
C58 C58 C5 120.4(4) 28_655 .
C58 C58 H58 119.8 28_655 .
C13 C7 H7 119.8 . .
C7 C7 C13 120.4(4) 27 .
C7 C7 H7 119.8 27 .
C5 C8 H8 119.9 . .
C8 C8 C5 120.2(4) 28_655 .
C8 C8 H8 119.9 28_655 .
Y1 O6 Y1 115.4(2) 7_665 .
Y1 O6 Y1 115.4(2) 10_656 .
Y1 O6 Y1 115.4(2) 7_665 10_656

loop_
_geom_bond_atom_site_label_1
_geom_bond_atom_site_label_2
_geom_bond_distance
_geom_bond_site_symmetry_2
C9 C11 1.3900 .
C9 C60 1.3900 .
C9 C25 1.503(5) .
C11 H11 0.9300 .
C11 C3 1.3900 .
C3 H3 0.9300 .
C3 C2 1.3900 .
C2 C4 1.3900 .
C2 C6 1.541(10) .
C4 H4 0.9300 .
C4 C60 1.3900 .
C60 H60 0.9300 .
C13 C14 1.511(14) .
C13 C18 1.391(9) .
C13 C7 1.391(9) .
C14 C13 1.511(14) 26_556
C14 C19 1.394(9) .
C14 C19 1.394(9) 26_556
C15 C16 1.402(9) .
C15 C19 1.394(9) .
C15 C20 1.510(11) .
C16 C15 1.402(9) 26_556
C16 H16 0.9300 .
C19 H19 0.9300 .
C23 C21 1.3900 .
C23 C27 1.3900 .
C23 C24 1.495(5) .
C21 H21 0.9300 .
C21 C22 1.3900 .
C22 H22 0.9300 .
C22 C20 1.3900 .
C20 C28 1.3900 .
C28 H28 0.9300 .
C28 C27 1.3900 .
C27 H27 0.9300 .
C24 O1 1.265(10) .
C24 O2 1.307(11) .
C25 O4 1.206(14) .
C25 O5 1.347(14) .
O1 Y1 2.272(7) .
O2 Y1 2.278(7) 46_554
O3 Y1 2.282(6) .
O3 Y1 2.312(6) 10_656
O3 Y1 2.303(6) 43_545
O4 Y1 2.200(8) .
O5 Y1 2.241(7) 7_665
Y1 O2 2.278(7) 43_545
Y1 O3 2.303(6) 46_554
Y1 O3 2.312(6) 7_665
Y1 O5 2.241(7) 10_656
Y1 Y1 3.8320(17) 43_545
Y1 Y1 3.9800(16) 10_656
Y1 Y1 3.8320(17) 46_554
Y1 O6 2.354(3) .
Y1 O7 2.756(19) .
C1 H1 0.9300 .
C1 C6 1.393(8) .
C1 C6 1.393(8) 26_556
C6 C1 1.393(8) 26_556
C6 C32 1.372(9) .
C32 H32 0.9300 .
C32 C46 1.390(8) .
C46 C32 1.390(8) 26_556
C46 C46 0.00(5) 26_556
C46 C5 1.470(14) .
C46 C5 1.470(14) 26_556
C5 C46 1.470(14) 26_556
C5 C5 0.00(7) 26_556
C5 C58 1.394(9) 26_556
C5 C58 1.394(9) .
C5 C8 1.398(9) 26_556
C5 C8 1.398(9) .
C18 C18 1.388(10) 27
C18 H18 0.9300 .
C58 C58 1.388(10) 28_655
C58 H58 0.9300 .
C7 C7 1.386(10) 27
C7 H7 0.9300 .
C8 C8 1.390(10) 28_655
C8 H8 0.9300 .
O6 Y1 2.354(3) 10_656
O6 Y1 2.354(3) 7_665

loop_
_geom_torsion_atom_site_label_1
_geom_torsion_atom_site_label_2
_geom_torsion_atom_site_label_3
_geom_torsion_atom_site_label_4
_geom_torsion
_geom_torsion_site_symmetry_1
_geom_torsion_site_symmetry_4
C9 C11 C3 C2 0.0 . .
C9 C25 O4 Y1 175.7(9) . .
C9 C25 O5 Y1 165.3(5) . 7_665
C11 C9 C60 C4 0.0 . .
C11 C9 C25 O4 -4.9(12) . .
C11 C9 C25 O5 -174.0(8) . .
C11 C3 C2 C4 0.0 . .
C11 C3 C2 C6 178.3(10) . .
C3 C2 C4 C60 0.0 . .
C3 C2 C6 C1 -39.3(19) . .
C3 C2 C6 C1 -39.3(19) . 26_556
C3 C2 C6 C32 150.0(11) . .
C2 C4 C60 C9 0.0 . .
C2 C6 C32 C46 168.5(12) . .
C4 C2 C6 C1 139.0(15) . 26_556
C4 C2 C6 C1 139.0(15) . .
C4 C2 C6 C32 -31.7(17) . .
C60 C9 C11 C3 0.0 . .
C60 C9 C25 O4 175.5(10) . .
C60 C9 C25 O5 6.4(11) . .
C13 C14 C19 C15 177.7(11) . .
C13 C14 C19 C15 177.6(11) 26_556 .
C14 C13 C18 C18 -174.9(8) . 27
C14 C13 C7 C7 174.2(9) . 27
C15 C20 C28 C27 -179.6(12) . .
C16 C15 C19 C14 1.1(14) . .
C16 C15 C20 C22 17.7(15) . .
C16 C15 C20 C28 -162.7(9) . .
C19 C14 C19 C15 -4(2) 26_556 .
C19 C15 C16 C15 2.3(17) . 26_556
C19 C15 C20 C22 -163.5(11) . .
C19 C15 C20 C28 16.0(17) . .
C23 C21 C22 C20 0.0 . .
C23 C24 O1 Y1 -167.5(8) . .
C23 C24 O2 Y1 161.6(7) . 46_554
C21 C23 C27 C28 0.0 . .
C21 C23 C24 O1 -9.4(17) . .
C21 C23 C24 O2 169.8(9) . .
C21 C22 C20 C15 179.5(13) . .
C21 C22 C20 C28 0.0 . .
C22 C20 C28 C27 0.0 . .
C20 C15 C16 C15 -178.9(11) . 26_556
C20 C15 C19 C14 -177.7(14) . .
C20 C28 C27 C23 0.0 . .
C27 C23 C21 C22 0.0 . .
C27 C23 C24 O1 164.3(11) . .
C27 C23 C24 O2 -16.5(16) . .
C24 C23 C21 C22 173.9(12) . .
C24 C23 C27 C28 -173.5(12) . .
C25 C9 C11 C3 -179.7(6) . .
C25 C9 C60 C4 179.6(6) . .
O1 C24 O2 Y1 -19(2) . 46_554
O2 C24 O1 Y1 13(2) . .
O4 C25 O5 Y1 -3.3(19) . 7_665
O5 C25 O4 Y1 -16(2) . .
C1 C6 C32 C46 -2.2(19) . .
C1 C6 C32 C46 -2.2(19) 26_556 .
C6 C2 C4 C60 -178.3(10) . .
C6 C1 C6 C2 -166.6(14) 26_556 .
C6 C1 C6 C1 0(100) 26_556 26_556
C6 C1 C6 C32 4(3) 26_556 .
C6 C32 C46 C32 0.3(16) . 26_556
C6 C32 C46 C46 0.0(8) . 26_556
C6 C32 C46 C5 -174(2) . 26_556
C6 C32 C46 C5 -174(2) . .
C32 C46 C5 C46 0(100) 26_556 26_556
C32 C46 C5 C46 0(100) . 26_556
C32 C46 C5 C5 0.0(7) 26_556 26_556
C32 C46 C5 C5 0.0(7) . 26_556
C32 C46 C5 C58 149.5(19) 26_556 .
C32 C46 C5 C58 -149.5(19) . 26_556
C32 C46 C5 C58 36(2) 26_556 26_556
C32 C46 C5 C58 -36(2) . .
C32 C46 C5 C8 -141.7(18) 26_556 26_556
C32 C46 C5 C8 141.7(18) . .
C32 C46 C5 C8 -33(2) 26_556 .
C32 C46 C5 C8 33(2) . 26_556
C46 C46 C5 C5 0.0 26_556 26_556
C46 C46 C5 C58 0.0(4) 26_556 .
C46 C46 C5 C58 0.0(4) 26_556 26_556
C46 C46 C5 C8 0.0(4) 26_556 26_556
C46 C46 C5 C8 0.0(4) 26_556 .
C46 C5 C58 C58 177.7(12) 26_556 28_655
C46 C5 C58 C58 177.7(12) . 28_655
C46 C5 C8 C8 -177.7(12) 26_556 28_655
C46 C5 C8 C8 -177.7(12) . 28_655
C5 C46 C5 C46 0(100) 26_556 26_556
C5 C46 C5 C58 0(100) 26_556 26_556
C5 C46 C5 C58 0(100) 26_556 .
C5 C46 C5 C8 0(100) 26_556 .
C5 C46 C5 C8 0(100) 26_556 26_556
C5 C5 C58 C58 0(100) 26_556 28_655
C5 C5 C8 C8 0.00(17) 26_556 28_655
C18 C13 C14 C13 -38.3(16) . 26_556
C18 C13 C14 C19 142.8(18) . 26_556
C18 C13 C14 C19 -39.3(18) . .
C18 C13 C7 C7 1.1(19) . 27
C58 C5 C58 C58 -53.7(19) 26_556 28_655
C58 C5 C8 C8 70.8(10) 26_556 28_655
C58 C5 C8 C8 0.1(19) . 28_655
C7 C13 C14 C13 148.4(17) . 26_556
C7 C13 C14 C19 -31(2) . 26_556
C7 C13 C14 C19 147.4(19) . .
C7 C13 C18 C18 -1.1(19) . 27
C8 C5 C58 C58 71.0(10) 26_556 28_655
C8 C5 C58 C58 -0.1(19) . 28_655
C8 C5 C8 C8 -53.7(17) 26_556 28_655

loop_
_platon_squeeze_void_nr
_platon_squeeze_void_average_x
_platon_squeeze_void_average_y
_platon_squeeze_void_average_z
_platon_squeeze_void_volume
_platon_squeeze_void_count_electrons
_platon_squeeze_void_content
1 -0.003 -0.009 -0.004 45488 13228 ' '
